data_7222350
loop_
_publ_author_name
'Alen, Jo'
'Van Meervelt, Luc'
'Dehaen, Wim'
'Dobrza\'nska, Liliana'

_publ_section_title
;
 Solvent diffusion through a non-porous crystal &#x2018;caught in the
 act&#x2019; and related single-crystal-to-single-crystal transformations
 in a cationic dinuclear Ag(i) complex
;
_journal_issue 46
_journal_name_full CrystEngComm
_journal_page_first 8957
_journal_paper_doi 10.1039/C5CE01348H
_journal_volume 17
_journal_year 2015
_chemical_formula_moiety 'C34 H40 Ag2 N8, 2(B F4), C3 H6 O'
_chemical_formula_sum 'C37 H46 Ag2 B2 F8 N8 O'
_chemical_formula_weight 1008.18
_chemical_name_common work
_chemical_name_systematic
;
 ?
;
_space_group_IT_number 2
_symmetry_cell_setting triclinic
_symmetry_space_group_name_Hall '-P 1'
_symmetry_space_group_name_H-M 'P -1'
_atom_sites_solution_hydrogens geom
_atom_sites_solution_primary direct
_atom_sites_solution_secondary difmap
_audit_creation_method SHELXL-97
_audit_update_record
;
2015-07-08 deposited with the CCDC.
2015-09-07 downloaded from the CCDC.
;
_cell_angle_alpha 111.125(4)
_cell_angle_beta 97.059(4)
_cell_angle_gamma 100.307(4)
_cell_formula_units_Z 2
_cell_length_a 10.0370(5)
_cell_length_b 14.3332(6)
_cell_length_c 15.4185(8)
_cell_measurement_temperature 100(2)
_cell_volume 1992.81(18)
_computing_cell_refinement
;
CrysAlisPro, Agilent Technologies,
Version 1.171.35.21 (release 20-01-2012 CrysAlis171 .NET)
(compiled Jan 23 2012,18:06:46)
;
_computing_data_collection
;
CrysAlisPro, Agilent Technologies,
Version 1.171.35.21 (release 20-01-2012 CrysAlis171 .NET)
(compiled Jan 23 2012,18:06:46)
;
_computing_data_reduction
;
CrysAlisPro, Agilent Technologies,
Version 1.171.35.21 (release 20-01-2012 CrysAlis171 .NET)
(compiled Jan 23 2012,18:06:46)
;
_computing_molecular_graphics 'Mercury (Macrae et al., 2008)'
_computing_structure_refinement 'SHELXL-97 (Sheldrick, 2008)'
_computing_structure_solution 'SHELXS-97 (Sheldrick, 2008)'
_diffrn_ambient_temperature 100(2)
_diffrn_measured_fraction_theta_full 0.993
_diffrn_measured_fraction_theta_max 0.873
_diffrn_measurement_device_type 'Bruker APEX CCD area-detector'
_diffrn_measurement_method \w
_diffrn_radiation_monochromator graphite
_diffrn_radiation_source 'fine-focus sealed tube'
_diffrn_radiation_type MoK\a
_diffrn_radiation_wavelength 0.71073
_diffrn_reflns_av_R_equivalents 0.0343
_diffrn_reflns_av_sigmaI/netI 0.0425
_diffrn_reflns_limit_h_max 13
_diffrn_reflns_limit_h_min -13
_diffrn_reflns_limit_k_max 18
_diffrn_reflns_limit_k_min -19
_diffrn_reflns_limit_l_max 20
_diffrn_reflns_limit_l_min -20
_diffrn_reflns_number 23022
_diffrn_reflns_theta_full 27.00
_diffrn_reflns_theta_max 29.27
_diffrn_reflns_theta_min 2.62
_exptl_absorpt_coefficient_mu 1.063
_exptl_absorpt_correction_T_max 0.8655
_exptl_absorpt_correction_T_min 0.7921
_exptl_absorpt_correction_type multi-scan
_exptl_absorpt_process_details
;
CrysAlisPro, Agilent Technologies,Version 1.171.35.21 
(release 20-01-2012 CrysAlis171 .NET)(compiled Jan 23 2012,18:06:46).
Empirical absorption correction using spherical harmonics,
implemented in SCALE3 ABSPACK scaling algorithm.
;
_exptl_crystal_colour colorless
_exptl_crystal_density_diffrn 1.680
_exptl_crystal_density_method 'not measured'
_exptl_crystal_description block
_exptl_crystal_F_000 1016
_exptl_crystal_size_max 0.23
_exptl_crystal_size_mid 0.16
_exptl_crystal_size_min 0.14
_refine_diff_density_max 1.778
_refine_diff_density_min -1.450
_refine_diff_density_rms 0.124
_refine_ls_extinction_method none
_refine_ls_goodness_of_fit_ref 1.069
_refine_ls_hydrogen_treatment constr
_refine_ls_matrix_type full
_refine_ls_number_parameters 531
_refine_ls_number_reflns 9473
_refine_ls_number_restraints 0
_refine_ls_restrained_S_all 1.069
_refine_ls_R_factor_all 0.0745
_refine_ls_R_factor_gt 0.0504
_refine_ls_shift/su_max 0.000
_refine_ls_shift/su_mean 0.000
_refine_ls_structure_factor_coef Fsqd
_refine_ls_weighting_details 'calc w=1/[\s^2^(Fo^2^)+(0.0603P)^2^+5.2636P] where P=(Fo^2^+2Fc^2^)/3'
_refine_ls_weighting_scheme calc
_refine_ls_wR_factor_gt 0.1197
_refine_ls_wR_factor_ref 0.1386
_reflns_number_gt 7202
_reflns_number_total 9473
_reflns_threshold_expression >2sigma(I)
_cod_data_source_file c5ce01348h2.cif
_cod_data_source_block 3b
_cod_depositor_comments 'Adding full bibliography for 7222347--7222352.cif.'
_cod_original_cell_volume 1992.80(17)
_cod_original_sg_symbol_H-M P-1
_cod_database_code 7222350

loop_
_symmetry_equiv_pos_as_xyz
'x, y, z'
'-x, -y, -z'

loop_
_atom_site_label
_atom_site_type_symbol
_atom_site_fract_x
_atom_site_fract_y
_atom_site_fract_z
_atom_site_U_iso_or_equiv
_atom_site_adp_type
_atom_site_occupancy
_atom_site_symmetry_multiplicity
_atom_site_calc_flag
_atom_site_refinement_flags
Ag1 Ag 0.50224(4) 0.37181(3) 0.15187(2) 0.03087(10) Uani 1 1 d .
N1 N 0.5920(4) 0.2798(3) 0.0476(3) 0.0305(8) Uani 1 1 d .
Ag2 Ag 0.46053(3) 0.02048(3) 0.37688(2) 0.02976(10) Uani 1 1 d .
C2 C 0.6705(4) 0.2172(3) 0.0529(3) 0.0273(9) Uani 1 1 d .
H2 H 0.6963 0.2042 0.1080 0.033 Uiso 1 1 calc R
N3 N 0.7099(4) 0.1737(3) -0.0301(3) 0.0279(8) Uani 1 1 d .
C4 C 0.6517(5) 0.2108(3) -0.0928(3) 0.0315(9) Uani 1 1 d .
H4 H 0.6607 0.1941 -0.1569 0.038 Uiso 1 1 calc R
C5 C 0.5787(5) 0.2763(3) -0.0441(3) 0.0289(9) Uani 1 1 d .
H5 H 0.5269 0.3136 -0.0690 0.035 Uiso 1 1 calc R
C6 C 0.8002(5) 0.1009(3) -0.0530(3) 0.0289(9) Uani 1 1 d .
H6A H 0.8756 0.1282 -0.0796 0.035 Uiso 1 1 calc R
H6B H 0.7456 0.0342 -0.1024 0.035 Uiso 1 1 calc R
C7 C 0.8626(4) 0.0831(3) 0.0324(3) 0.0285(9) Uani 1 1 d .
C8 C 0.8041(5) -0.0042(3) 0.0476(3) 0.0295(9) Uani 1 1 d .
C9 C 0.8702(5) -0.0239(3) 0.1227(3) 0.0286(9) Uani 1 1 d .
C10 C 0.9900(5) 0.0465(4) 0.1848(3) 0.0316(10) Uani 1 1 d .
C11 C 1.0421(5) 0.1353(4) 0.1704(3) 0.0353(10) Uani 1 1 d .
H11 H 1.1212 0.1843 0.2138 0.042 Uiso 1 1 calc R
C12 C 0.9819(5) 0.1540(4) 0.0946(3) 0.0321(10) Uani 1 1 d .
C13 C 0.6694(5) -0.0774(4) -0.0153(3) 0.0341(10) Uani 1 1 d .
H13A H 0.6143 -0.0395 -0.0406 0.051 Uiso 1 1 calc R
H13B H 0.6174 -0.1073 0.0221 0.051 Uiso 1 1 calc R
H13C H 0.6895 -0.1326 -0.0679 0.051 Uiso 1 1 calc R
C14 C 1.0630(5) 0.0295(4) 0.2676(3) 0.0410(12) Uani 1 1 d .
H14A H 0.9947 0.0070 0.3007 0.062 Uiso 1 1 calc R
H14B H 1.1274 0.0941 0.3117 0.062 Uiso 1 1 calc R
H14C H 1.1144 -0.0234 0.2443 0.062 Uiso 1 1 calc R
C15 C 1.0455(5) 0.2511(4) 0.0817(4) 0.0399(11) Uani 1 1 d .
H15A H 1.1300 0.2887 0.1303 0.060 Uiso 1 1 calc R
H15B H 0.9794 0.2948 0.0880 0.060 Uiso 1 1 calc R
H15C H 1.0680 0.2327 0.0185 0.060 Uiso 1 1 calc R
C16 C 0.8185(5) -0.1245(4) 0.1337(3) 0.0328(10) Uani 1 1 d .
H16A H 0.7670 -0.1771 0.0712 0.039 Uiso 1 1 calc R
H16B H 0.8992 -0.1484 0.1535 0.039 Uiso 1 1 calc R
N17 N 0.7277(4) -0.1164(3) 0.2036(3) 0.0297(8) Uani 1 1 d .
C18 C 0.6630(5) -0.0414(3) 0.2413(3) 0.0302(9) Uani 1 1 d .
H18 H 0.6718 0.0196 0.2291 0.036 Uiso 1 1 calc R
N19 N 0.5856(4) -0.0641(3) 0.2975(3) 0.0292(8) Uani 1 1 d .
C20 C 0.6023(5) -0.1580(3) 0.2951(3) 0.0317(9) Uani 1 1 d .
H20 H 0.5592 -0.1940 0.3292 0.038 Uiso 1 1 calc R
C21 C 0.6890(5) -0.1916(3) 0.2372(3) 0.0307(9) Uani 1 1 d .
H21 H 0.7174 -0.2543 0.2226 0.037 Uiso 1 1 calc R
N22 N 0.3258(4) 0.0909(3) 0.4574(3) 0.0290(8) Uani 1 1 d .
C23 C 0.3140(4) 0.1870(3) 0.4846(3) 0.0264(8) Uani 1 1 d .
H23 H 0.3728 0.2397 0.4738 0.032 Uiso 1 1 calc R
N24 N 0.2080(4) 0.2007(3) 0.5298(3) 0.0274(7) Uani 1 1 d .
C25 C 0.1480(5) 0.1064(3) 0.5299(3) 0.0295(9) Uani 1 1 d .
H25 H 0.0705 0.0914 0.5566 0.035 Uiso 1 1 calc R
C26 C 0.2202(5) 0.0399(3) 0.4850(3) 0.0298(9) Uani 1 1 d .
H26 H 0.2013 -0.0312 0.4740 0.036 Uiso 1 1 calc R
C27 C 0.1667(4) 0.2990(3) 0.5725(3) 0.0268(9) Uani 1 1 d .
H27A H 0.2477 0.3520 0.6176 0.032 Uiso 1 1 calc R
H27B H 0.0945 0.2892 0.6089 0.032 Uiso 1 1 calc R
C28 C 0.1119(5) 0.3373(3) 0.4991(3) 0.0280(9) Uani 1 1 d .
C29 C 0.1898(4) 0.4252(3) 0.4910(3) 0.0261(8) Uani 1 1 d .
C30 C 0.1347(4) 0.4630(3) 0.4265(3) 0.0278(9) Uani 1 1 d .
C31 C 0.0062(5) 0.4107(3) 0.3651(3) 0.0293(9) Uani 1 1 d .
C32 C -0.0683(5) 0.3240(3) 0.3735(3) 0.0286(9) Uani 1 1 d .
H32 H -0.1556 0.2883 0.3321 0.034 Uiso 1 1 calc R
C33 C -0.0196(5) 0.2878(3) 0.4405(3) 0.0287(9) Uani 1 1 d .
C34 C 0.3313(5) 0.4803(4) 0.5536(3) 0.0319(9) Uani 1 1 d .
H34A H 0.3837 0.5213 0.5245 0.048 Uiso 1 1 calc R
H34B H 0.3807 0.4295 0.5606 0.048 Uiso 1 1 calc R
H34C H 0.3213 0.5257 0.6162 0.048 Uiso 1 1 calc R
C35 C -0.0548(5) 0.4463(4) 0.2915(3) 0.0319(9) Uani 1 1 d .
H35A H -0.1394 0.3952 0.2515 0.048 Uiso 1 1 calc R
H35B H 0.0122 0.4540 0.2519 0.048 Uiso 1 1 calc R
H35C H -0.0769 0.5127 0.3233 0.048 Uiso 1 1 calc R
C36 C -0.1124(5) 0.1965(3) 0.4496(3) 0.0318(9) Uani 1 1 d .
H36A H -0.0763 0.1351 0.4238 0.048 Uiso 1 1 calc R
H36B H -0.2064 0.1836 0.4143 0.048 Uiso 1 1 calc R
H36C H -0.1142 0.2120 0.5168 0.048 Uiso 1 1 calc R
C37 C 0.2090(5) 0.5642(3) 0.4241(3) 0.0284(9) Uani 1 1 d .
H37A H 0.1394 0.5988 0.4067 0.034 Uiso 1 1 calc R
H37B H 0.2632 0.6098 0.4884 0.034 Uiso 1 1 calc R
N38 N 0.3026(4) 0.5501(3) 0.3560(3) 0.0269(7) Uani 1 1 d .
C39 C 0.3383(4) 0.4631(3) 0.3063(3) 0.0269(9) Uani 1 1 d .
H39 H 0.3076 0.3986 0.3107 0.032 Uiso 1 1 calc R
N40 N 0.4217(4) 0.4795(3) 0.2507(3) 0.0289(8) Uani 1 1 d .
C41 C 0.4411(5) 0.5827(3) 0.2659(3) 0.0332(10) Uani 1 1 d .
H41 H 0.4972 0.6171 0.2359 0.040 Uiso 1 1 calc R
C42 C 0.3673(5) 0.6267(3) 0.3303(3) 0.0313(9) Uani 1 1 d .
H42 H 0.3612 0.6965 0.3533 0.038 Uiso 1 1 calc R
B43 B 0.5061(5) 0.2144(4) 0.2901(4) 0.0345(12) Uani 1 1 d .
F44 F 0.6059(3) 0.2571(3) 0.2515(2) 0.0598(9) Uani 1 1 d .
F45 F 0.5521(3) 0.2384(2) 0.38383(19) 0.0418(7) Uani 1 1 d .
F46 F 0.4661(4) 0.1076(2) 0.2407(2) 0.0595(10) Uani 1 1 d .
F47 F 0.3887(3) 0.2518(2) 0.2755(3) 0.0558(9) Uani 1 1 d .
B48 B 0.1031(6) 0.7598(4) 0.2620(4) 0.0323(11) Uani 1 1 d .
F49 F 0.0144(3) 0.8161(2) 0.3073(2) 0.0462(7) Uani 1 1 d .
F50 F 0.0853(3) 0.6686(2) 0.2772(2) 0.0452(7) Uani 1 1 d .
F51 F 0.2399(3) 0.8158(2) 0.2985(2) 0.0421(7) Uani 1 1 d .
F52 F 0.0695(3) 0.7370(2) 0.1644(2) 0.0427(7) Uani 1 1 d .
O53 O 0.3321(5) 0.3982(4) -0.0248(4) 0.0830(16) Uani 1 1 d .
C54 C 0.2457(6) 0.4465(4) -0.0278(5) 0.0535(15) Uani 1 1 d .
C55 C 0.2038(7) 0.4714(5) -0.1110(5) 0.0586(16) Uani 1 1 d .
H55A H 0.2601 0.4466 -0.1581 0.088 Uiso 1 1 calc R
H55B H 0.2177 0.5462 -0.0905 0.088 Uiso 1 1 calc R
H55C H 0.1060 0.4380 -0.1393 0.088 Uiso 1 1 calc R
C56 C 0.1726(6) 0.4811(5) 0.0530(4) 0.0536(14) Uani 1 1 d .
H56A H 0.2129 0.4642 0.1050 0.080 Uiso 1 1 calc R
H56B H 0.0742 0.4459 0.0315 0.080 Uiso 1 1 calc R
H56C H 0.1829 0.5557 0.0754 0.080 Uiso 1 1 calc R

loop_
_atom_site_aniso_label
_atom_site_aniso_U_11
_atom_site_aniso_U_22
_atom_site_aniso_U_33
_atom_site_aniso_U_23
_atom_site_aniso_U_13
_atom_site_aniso_U_12
Ag1 0.03435(19) 0.03205(19) 0.03103(18) 0.01116(14) 0.01545(14) 0.01629(15)
N1 0.033(2) 0.0335(19) 0.0275(18) 0.0117(16) 0.0105(16) 0.0127(16)
Ag2 0.03171(18) 0.03085(18) 0.03088(18) 0.01098(14) 0.01364(14) 0.01511(14)
C2 0.030(2) 0.031(2) 0.024(2) 0.0104(17) 0.0094(17) 0.0124(18)
N3 0.0312(19) 0.0278(18) 0.0280(18) 0.0107(15) 0.0107(15) 0.0129(15)
C4 0.037(2) 0.035(2) 0.025(2) 0.0127(18) 0.0087(19) 0.015(2)
C5 0.030(2) 0.033(2) 0.026(2) 0.0130(18) 0.0062(17) 0.0108(18)
C6 0.034(2) 0.031(2) 0.028(2) 0.0111(18) 0.0147(18) 0.0179(19)
C7 0.029(2) 0.035(2) 0.026(2) 0.0098(18) 0.0131(17) 0.0168(19)
C8 0.030(2) 0.034(2) 0.028(2) 0.0106(18) 0.0121(18) 0.0152(19)
C9 0.031(2) 0.035(2) 0.027(2) 0.0125(18) 0.0167(18) 0.0196(19)
C10 0.030(2) 0.040(2) 0.026(2) 0.0083(19) 0.0120(18) 0.018(2)
C11 0.030(2) 0.040(3) 0.032(2) 0.007(2) 0.0093(19) 0.013(2)
C12 0.029(2) 0.035(2) 0.033(2) 0.0087(19) 0.0133(19) 0.0140(19)
C13 0.036(2) 0.034(2) 0.034(2) 0.013(2) 0.010(2) 0.011(2)
C14 0.044(3) 0.052(3) 0.030(2) 0.011(2) 0.011(2) 0.025(2)
C15 0.042(3) 0.036(3) 0.041(3) 0.011(2) 0.015(2) 0.011(2)
C16 0.042(3) 0.036(2) 0.029(2) 0.0149(19) 0.019(2) 0.021(2)
N17 0.035(2) 0.0301(19) 0.0285(18) 0.0114(15) 0.0114(16) 0.0166(16)
C18 0.034(2) 0.030(2) 0.035(2) 0.0160(19) 0.0139(19) 0.0162(19)
N19 0.0323(19) 0.0295(18) 0.0277(18) 0.0087(15) 0.0118(16) 0.0139(16)
C20 0.036(2) 0.032(2) 0.032(2) 0.0134(19) 0.0104(19) 0.0126(19)
C21 0.037(2) 0.028(2) 0.030(2) 0.0115(18) 0.0103(19) 0.0129(19)
N22 0.0312(19) 0.0318(19) 0.0289(18) 0.0118(15) 0.0114(15) 0.0164(16)
C23 0.026(2) 0.031(2) 0.026(2) 0.0113(17) 0.0109(17) 0.0112(17)
N24 0.0282(18) 0.0310(18) 0.0277(18) 0.0126(15) 0.0115(15) 0.0124(15)
C25 0.031(2) 0.033(2) 0.029(2) 0.0150(18) 0.0109(18) 0.0093(18)
C26 0.031(2) 0.027(2) 0.031(2) 0.0106(18) 0.0069(18) 0.0079(18)
C27 0.028(2) 0.030(2) 0.025(2) 0.0094(17) 0.0105(17) 0.0132(18)
C28 0.032(2) 0.030(2) 0.027(2) 0.0102(17) 0.0133(18) 0.0169(18)
C29 0.027(2) 0.029(2) 0.028(2) 0.0109(17) 0.0143(17) 0.0140(17)
C30 0.031(2) 0.028(2) 0.029(2) 0.0098(17) 0.0158(18) 0.0155(18)
C31 0.030(2) 0.031(2) 0.028(2) 0.0072(18) 0.0136(18) 0.0157(18)
C32 0.030(2) 0.027(2) 0.029(2) 0.0063(17) 0.0079(18) 0.0134(18)
C33 0.031(2) 0.026(2) 0.030(2) 0.0071(17) 0.0144(18) 0.0119(18)
C34 0.030(2) 0.032(2) 0.034(2) 0.0126(19) 0.0076(19) 0.0095(19)
C35 0.036(2) 0.034(2) 0.029(2) 0.0123(19) 0.0086(19) 0.015(2)
C36 0.029(2) 0.030(2) 0.036(2) 0.0112(19) 0.0099(19) 0.0084(18)
C37 0.031(2) 0.030(2) 0.029(2) 0.0110(18) 0.0133(18) 0.0153(18)
N38 0.0275(18) 0.0256(17) 0.0310(19) 0.0110(15) 0.0106(15) 0.0117(15)
C39 0.030(2) 0.028(2) 0.024(2) 0.0081(17) 0.0083(17) 0.0134(18)
N40 0.034(2) 0.0306(19) 0.0278(18) 0.0114(15) 0.0121(16) 0.0171(16)
C41 0.037(2) 0.030(2) 0.039(2) 0.0145(19) 0.018(2) 0.013(2)
C42 0.033(2) 0.027(2) 0.040(2) 0.0156(19) 0.015(2) 0.0106(18)
B43 0.033(3) 0.043(3) 0.054(3) 0.034(3) 0.027(2) 0.027(2)
F44 0.0389(17) 0.105(3) 0.0469(19) 0.042(2) 0.0134(15) 0.0157(18)
F45 0.0470(17) 0.0453(16) 0.0305(14) 0.0134(12) 0.0120(13) 0.0049(13)
F46 0.100(3) 0.0397(17) 0.0391(17) 0.0117(14) 0.0032(18) 0.0331(18)
F47 0.0423(17) 0.0413(17) 0.083(2) 0.0190(17) 0.0069(17) 0.0225(14)
B48 0.035(3) 0.034(3) 0.034(3) 0.015(2) 0.014(2) 0.014(2)
F49 0.0498(18) 0.0538(18) 0.0483(17) 0.0225(15) 0.0278(15) 0.0276(15)
F50 0.0450(17) 0.0391(16) 0.0571(19) 0.0274(14) 0.0050(15) 0.0095(13)
F51 0.0359(15) 0.0409(16) 0.0479(17) 0.0158(13) 0.0113(13) 0.0067(13)
F52 0.0460(17) 0.0504(17) 0.0343(15) 0.0169(13) 0.0127(13) 0.0139(14)
O53 0.080(3) 0.083(3) 0.079(3) 0.010(3) 0.007(3) 0.056(3)
C54 0.043(3) 0.040(3) 0.065(4) 0.007(3) 0.002(3) 0.016(3)
C55 0.060(4) 0.051(3) 0.055(4) 0.016(3) 0.010(3) 0.000(3)
C56 0.053(3) 0.052(3) 0.057(4) 0.023(3) 0.008(3) 0.018(3)

loop_
_atom_type_symbol
_atom_type_description
_atom_type_scat_dispersion_real
_atom_type_scat_dispersion_imag
_atom_type_scat_source
C C 0.0033 0.0016 'International Tables Vol C Tables 4.2.6.8 and 6.1.1.4'
H H 0.0000 0.0000 'International Tables Vol C Tables 4.2.6.8 and 6.1.1.4'
B B 0.0013 0.0007 'International Tables Vol C Tables 4.2.6.8 and 6.1.1.4'
N N 0.0061 0.0033 'International Tables Vol C Tables 4.2.6.8 and 6.1.1.4'
F F 0.0171 0.0103 'International Tables Vol C Tables 4.2.6.8 and 6.1.1.4'
Ag Ag -0.8971 1.1015 'International Tables Vol C Tables 4.2.6.8 and 6.1.1.4'
O O 0.0106 0.0060 'International Tables Vol C Tables 4.2.6.8 and 6.1.1.4'

loop_
_geom_angle_atom_site_label_1
_geom_angle_atom_site_label_2
_geom_angle_atom_site_label_3
_geom_angle
N1 Ag1 N40 172.60(14)
C2 N1 C5 106.2(4)
C2 N1 Ag1 129.8(3)
C5 N1 Ag1 124.0(3)
N22 Ag2 N19 174.07(14)
N1 C2 N3 111.3(4)
N1 C2 H2 124.3
N3 C2 H2 124.3
C2 N3 C4 107.3(4)
C2 N3 C6 128.3(4)
C4 N3 C6 124.4(4)
C5 C4 N3 106.0(4)
C5 C4 H4 127.0
N3 C4 H4 127.0
C4 C5 N1 109.1(4)
C4 C5 H5 125.4
N1 C5 H5 125.4
N3 C6 C7 112.9(3)
N3 C6 H6A 109.0
C7 C6 H6A 109.0
N3 C6 H6B 109.0
C7 C6 H6B 109.0
H6A C6 H6B 107.8
C8 C7 C12 120.5(4)
C8 C7 C6 120.4(4)
C12 C7 C6 119.1(4)
C7 C8 C9 119.5(4)
C7 C8 C13 120.8(4)
C9 C8 C13 119.7(4)
C10 C9 C8 120.2(4)
C10 C9 C16 119.3(4)
C8 C9 C16 120.5(4)
C11 C10 C9 119.0(4)
C11 C10 C14 119.0(4)
C9 C10 C14 122.0(4)
C12 C11 C10 121.8(5)
C12 C11 H11 119.1
C10 C11 H11 119.1
C11 C12 C7 119.0(4)
C11 C12 C15 119.2(4)
C7 C12 C15 121.8(4)
C8 C13 H13A 109.5
C8 C13 H13B 109.5
H13A C13 H13B 109.5
C8 C13 H13C 109.5
H13A C13 H13C 109.5
H13B C13 H13C 109.5
C10 C14 H14A 109.5
C10 C14 H14B 109.5
H14A C14 H14B 109.5
C10 C14 H14C 109.5
H14A C14 H14C 109.5
H14B C14 H14C 109.5
C12 C15 H15A 109.5
C12 C15 H15B 109.5
H15A C15 H15B 109.5
C12 C15 H15C 109.5
H15A C15 H15C 109.5
H15B C15 H15C 109.5
N17 C16 C9 113.7(3)
N17 C16 H16A 108.8
C9 C16 H16A 108.8
N17 C16 H16B 108.8
C9 C16 H16B 108.8
H16A C16 H16B 107.7
C18 N17 C21 107.7(4)
C18 N17 C16 128.6(4)
C21 N17 C16 123.6(4)
N19 C18 N17 110.7(4)
N19 C18 H18 124.6
N17 C18 H18 124.6
C18 N19 C20 105.8(4)
C18 N19 Ag2 129.3(3)
C20 N19 Ag2 124.9(3)
C21 C20 N19 110.1(4)
C21 C20 H20 125.0
N19 C20 H20 125.0
C20 C21 N17 105.7(4)
C20 C21 H21 127.1
N17 C21 H21 127.1
C23 N22 C26 105.9(3)
C23 N22 Ag2 129.2(3)
C26 N22 Ag2 124.7(3)
N22 C23 N24 111.3(4)
N22 C23 H23 124.3
N24 C23 H23 124.3
C23 N24 C25 106.6(4)
C23 N24 C27 126.3(4)
C25 N24 C27 127.1(4)
C26 C25 N24 106.8(4)
C26 C25 H25 126.6
N24 C25 H25 126.6
C25 C26 N22 109.4(4)
C25 C26 H26 125.3
N22 C26 H26 125.3
N24 C27 C28 112.8(3)
N24 C27 H27A 109.0
C28 C27 H27A 109.0
N24 C27 H27B 109.0
C28 C27 H27B 109.0
H27A C27 H27B 107.8
C33 C28 C29 119.3(4)
C33 C28 C27 120.0(4)
C29 C28 C27 120.6(4)
C30 C29 C28 120.0(4)
C30 C29 C34 119.7(4)
C28 C29 C34 120.3(4)
C29 C30 C31 120.5(4)
C29 C30 C37 121.0(4)
C31 C30 C37 118.4(4)
C32 C31 C30 118.6(4)
C32 C31 C35 119.0(4)
C30 C31 C35 122.4(4)
C33 C32 C31 122.1(4)
C33 C32 H32 118.9
C31 C32 H32 118.9
C32 C33 C28 119.3(4)
C32 C33 C36 118.8(4)
C28 C33 C36 121.9(4)
C29 C34 H34A 109.5
C29 C34 H34B 109.5
H34A C34 H34B 109.5
C29 C34 H34C 109.5
H34A C34 H34C 109.5
H34B C34 H34C 109.5
C31 C35 H35A 109.5
C31 C35 H35B 109.5
H35A C35 H35B 109.5
C31 C35 H35C 109.5
H35A C35 H35C 109.5
H35B C35 H35C 109.5
C33 C36 H36A 109.5
C33 C36 H36B 109.5
H36A C36 H36B 109.5
C33 C36 H36C 109.5
H36A C36 H36C 109.5
H36B C36 H36C 109.5
N38 C37 C30 112.9(3)
N38 C37 H37A 109.0
C30 C37 H37A 109.0
N38 C37 H37B 109.0
C30 C37 H37B 109.0
H37A C37 H37B 107.8
C39 N38 C42 107.4(4)
C39 N38 C37 128.0(4)
C42 N38 C37 124.6(3)
N40 C39 N38 110.9(4)
N40 C39 H39 124.6
N38 C39 H39 124.6
C39 N40 C41 106.3(4)
C39 N40 Ag1 128.2(3)
C41 N40 Ag1 125.4(3)
C42 C41 N40 109.0(4)
C42 C41 H41 125.5
N40 C41 H41 125.5
C41 C42 N38 106.5(4)
C41 C42 H42 126.8
N38 C42 H42 126.8
F45 B43 F44 111.4(5)
F45 B43 F46 110.3(4)
F44 B43 F46 110.1(4)
F45 B43 F47 111.1(4)
F44 B43 F47 107.3(4)
F46 B43 F47 106.6(5)
F49 B48 F51 110.4(4)
F49 B48 F50 108.4(4)
F51 B48 F50 109.5(4)
F49 B48 F52 109.0(4)
F51 B48 F52 109.9(4)
F50 B48 F52 109.7(4)
O53 C54 C55 122.6(7)
O53 C54 C56 120.3(6)
C55 C54 C56 117.0(5)
C54 C55 H55A 109.5
C54 C55 H55B 109.5
H55A C55 H55B 109.5
C54 C55 H55C 109.5
H55A C55 H55C 109.5
H55B C55 H55C 109.5
C54 C56 H56A 109.5
C54 C56 H56B 109.5
H56A C56 H56B 109.5
C54 C56 H56C 109.5
H56A C56 H56C 109.5
H56B C56 H56C 109.5

loop_
_geom_bond_atom_site_label_1
_geom_bond_atom_site_label_2
_geom_bond_distance
Ag1 N1 2.095(4)
Ag1 N40 2.100(3)
N1 C2 1.311(6)
N1 C5 1.386(6)
Ag2 N22 2.095(3)
Ag2 N19 2.097(3)
C2 N3 1.349(5)
C2 H2 0.9500
N3 C4 1.379(6)
N3 C6 1.478(5)
C4 C5 1.362(6)
C4 H4 0.9500
C5 H5 0.9500
C6 C7 1.513(6)
C6 H6A 0.9900
C6 H6B 0.9900
C7 C8 1.396(6)
C7 C12 1.403(6)
C8 C9 1.405(6)
C8 C13 1.518(6)
C9 C10 1.402(6)
C9 C16 1.518(6)
C10 C11 1.392(7)
C10 C14 1.511(7)
C11 C12 1.384(7)
C11 H11 0.9500
C12 C15 1.515(7)
C13 H13A 0.9800
C13 H13B 0.9800
C13 H13C 0.9800
C14 H14A 0.9800
C14 H14B 0.9800
C14 H14C 0.9800
C15 H15A 0.9800
C15 H15B 0.9800
C15 H15C 0.9800
C16 N17 1.482(5)
C16 H16A 0.9900
C16 H16B 0.9900
N17 C18 1.344(5)
N17 C21 1.372(6)
C18 N19 1.319(6)
C18 H18 0.9500
N19 C20 1.373(6)
C20 C21 1.348(6)
C20 H20 0.9500
C21 H21 0.9500
N22 C23 1.318(5)
N22 C26 1.378(6)
C23 N24 1.348(5)
C23 H23 0.9500
N24 C25 1.378(6)
N24 C27 1.482(5)
C25 C26 1.345(6)
C25 H25 0.9500
C26 H26 0.9500
C27 C28 1.512(6)
C27 H27A 0.9900
C27 H27B 0.9900
C28 C33 1.404(6)
C28 C29 1.415(6)
C29 C30 1.396(6)
C29 C34 1.511(6)
C30 C31 1.401(6)
C30 C37 1.523(6)
C31 C32 1.389(6)
C31 C35 1.511(6)
C32 C33 1.389(6)
C32 H32 0.9500
C33 C36 1.526(6)
C34 H34A 0.9800
C34 H34B 0.9800
C34 H34C 0.9800
C35 H35A 0.9800
C35 H35B 0.9800
C35 H35C 0.9800
C36 H36A 0.9800
C36 H36B 0.9800
C36 H36C 0.9800
C37 N38 1.478(5)
C37 H37A 0.9900
C37 H37B 0.9900
N38 C39 1.344(5)
N38 C42 1.380(6)
C39 N40 1.320(6)
C39 H39 0.9500
N40 C41 1.386(6)
C41 C42 1.353(6)
C41 H41 0.9500
C42 H42 0.9500
B43 F45 1.357(6)
B43 F44 1.386(6)
B43 F46 1.396(6)
B43 F47 1.405(5)
B48 F49 1.391(6)
B48 F51 1.391(6)
B48 F50 1.394(6)
B48 F52 1.402(6)
O53 C54 1.208(7)
C54 C55 1.484(9)
C54 C56 1.499(9)
C55 H55A 0.9800
C55 H55B 0.9800
C55 H55C 0.9800
C56 H56A 0.9800
C56 H56B 0.9800
C56 H56C 0.9800

loop_
_geom_torsion_atom_site_label_1
_geom_torsion_atom_site_label_2
_geom_torsion_atom_site_label_3
_geom_torsion_atom_site_label_4
_geom_torsion
C5 N1 C2 N3 0.4(5)
Ag1 N1 C2 N3 -178.6(3)
N1 C2 N3 C4 -0.3(5)
N1 C2 N3 C6 178.7(4)
C2 N3 C4 C5 0.1(5)
C6 N3 C4 C5 -179.0(4)
N3 C4 C5 N1 0.2(5)
C2 N1 C5 C4 -0.4(5)
Ag1 N1 C5 C4 178.7(3)
C2 N3 C6 C7 -5.6(6)
C4 N3 C6 C7 173.3(4)
N3 C6 C7 C8 98.9(5)
N3 C6 C7 C12 -82.7(5)
C12 C7 C8 C9 -3.7(6)
C6 C7 C8 C9 174.7(4)
C12 C7 C8 C13 175.7(4)
C6 C7 C8 C13 -6.0(6)
C7 C8 C9 C10 3.3(6)
C13 C8 C9 C10 -176.0(4)
C7 C8 C9 C16 -172.7(4)
C13 C8 C9 C16 8.0(6)
C8 C9 C10 C11 -0.3(6)
C16 C9 C10 C11 175.7(4)
C8 C9 C10 C14 178.9(4)
C16 C9 C10 C14 -5.1(6)
C9 C10 C11 C12 -2.4(6)
C14 C10 C11 C12 178.4(4)
C10 C11 C12 C7 2.1(6)
C10 C11 C12 C15 -178.8(4)
C8 C7 C12 C11 1.0(6)
C6 C7 C12 C11 -177.4(4)
C8 C7 C12 C15 -178.1(4)
C6 C7 C12 C15 3.5(6)
C10 C9 C16 N17 86.0(5)
C8 C9 C16 N17 -98.0(5)
C9 C16 N17 C18 15.8(7)
C9 C16 N17 C21 -168.2(4)
C21 N17 C18 N19 0.3(5)
C16 N17 C18 N19 176.8(4)
N17 C18 N19 C20 0.0(5)
N17 C18 N19 Ag2 179.9(3)
C18 N19 C20 C21 -0.3(5)
Ag2 N19 C20 C21 179.8(3)
N19 C20 C21 N17 0.5(5)
C18 N17 C21 C20 -0.5(5)
C16 N17 C21 C20 -177.2(4)
C26 N22 C23 N24 1.1(5)
Ag2 N22 C23 N24 175.5(3)
N22 C23 N24 C25 -0.8(5)
N22 C23 N24 C27 178.1(4)
C23 N24 C25 C26 0.1(5)
C27 N24 C25 C26 -178.8(4)
N24 C25 C26 N22 0.6(5)
C23 N22 C26 C25 -1.1(5)
Ag2 N22 C26 C25 -175.7(3)
C23 N24 C27 C28 66.8(6)
C25 N24 C27 C28 -114.5(5)
N24 C27 C28 C33 73.1(5)
N24 C27 C28 C29 -109.1(4)
C33 C28 C29 C30 1.3(6)
C27 C28 C29 C30 -176.5(4)
C33 C28 C29 C34 179.7(4)
C27 C28 C29 C34 1.9(6)
C28 C29 C30 C31 -4.2(6)
C34 C29 C30 C31 177.4(4)
C28 C29 C30 C37 173.0(4)
C34 C29 C30 C37 -5.5(6)
C29 C30 C31 C32 3.6(6)
C37 C30 C31 C32 -173.6(4)
C29 C30 C31 C35 -177.4(4)
C37 C30 C31 C35 5.3(6)
C30 C31 C32 C33 0.0(6)
C35 C31 C32 C33 -179.1(4)
C31 C32 C33 C28 -2.8(6)
C31 C32 C33 C36 175.8(4)
C29 C28 C33 C32 2.2(6)
C27 C28 C33 C32 180.0(4)
C29 C28 C33 C36 -176.4(4)
C27 C28 C33 C36 1.4(6)
C29 C30 C37 N38 92.3(5)
C31 C30 C37 N38 -90.5(5)
C30 C37 N38 C39 -7.5(6)
C30 C37 N38 C42 170.6(4)
C42 N38 C39 N40 0.1(5)
C37 N38 C39 N40 178.5(4)
N38 C39 N40 C41 0.3(5)
N38 C39 N40 Ag1 -176.4(3)
C39 N40 C41 C42 -0.5(5)
Ag1 N40 C41 C42 176.2(3)
N40 C41 C42 N38 0.6(5)
C39 N38 C42 C41 -0.4(5)
C37 N38 C42 C41 -178.9(4)
